data_4304927
loop_
_publ_author_name
'Mar'yana Lukachuk'
'Lorenz Kienle'
'Chong Zheng'
'Hansj\"urgen Mattausch'
'Arndt Simon'

_publ_section_title
;
Gd7I12Zn: A Group 12 Atom in the Octahedral Gd6Cluster
;
_journal_name_full 'Inorganic Chemistry'
_journal_page_first 4656
_journal_page_last 4660
_journal_paper_doi 10.1021/ic800024n
_journal_volume 47
_journal_year 2008
_chemical_formula_sum 'Co I12 La7'
_chemical_formula_weight 2554.10
_chemical_name_systematic
; 
 ? 
;
_space_group_IT_number 148
_symmetry_cell_setting rhombohedral
_symmetry_space_group_name_Hall '-R 3'
_symmetry_space_group_name_H-M 'R -3 :H'
_atom_sites_solution_hydrogens geom
_atom_sites_solution_primary direct
_atom_sites_solution_secondary difmap
_audit_creation_method SHELXL-97
_cell_angle_alpha 90.00
_cell_angle_beta 90.00
_cell_angle_gamma 120.00
_cell_formula_units_Z 3
_cell_length_a 16.0396(12)
_cell_length_b 16.0396(12)
_cell_length_c 10.9052(16)
_cell_measurement_reflns_used 339
_cell_measurement_temperature 293(2)
_cell_measurement_theta_max 14
_cell_measurement_theta_min -14
_cell_volume 2429.7(4)
_computing_cell_refinement 'SMART and SAINT (Bruker, 1999)'
_computing_data_collection 'SMART (Bruker, 1999)'
_computing_data_reduction 'SAINT (Bruker, 1999)'
_computing_molecular_graphics 'SHELXTL (Sheldrick, 1997)'
_computing_publication_material 'SHELXTL (Sheldrick, 1997)'
_computing_structure_refinement 'SHELXTL (Sheldrick, 1997)'
_computing_structure_solution 'SIR97 (Altomare et al., 1999)'
_diffrn_ambient_temperature 293(2)
_diffrn_detector_area_resol_mean 0
_diffrn_measured_fraction_theta_full 1.000
_diffrn_measured_fraction_theta_max 1.000
_diffrn_measurement_device_type 'Siemens SMART CCD  PLATFORM'
_diffrn_measurement_method '\w scans'
_diffrn_radiation_monochromator graphite
_diffrn_radiation_source 'fine-focus sealed tube'
_diffrn_radiation_type MoK\a
_diffrn_radiation_wavelength 0.71073
_diffrn_reflns_av_R_equivalents 0.0409
_diffrn_reflns_av_sigmaI/netI 0.0231
_diffrn_reflns_limit_h_max 19
_diffrn_reflns_limit_h_min -19
_diffrn_reflns_limit_k_max 18
_diffrn_reflns_limit_k_min -19
_diffrn_reflns_limit_l_max 12
_diffrn_reflns_limit_l_min -12
_diffrn_reflns_number 6043
_diffrn_reflns_theta_full 25.00
_diffrn_reflns_theta_max 25.00
_diffrn_reflns_theta_min 2.37
_diffrn_standards_decay_% 0
_diffrn_standards_interval_count 0
_diffrn_standards_interval_time 0
_diffrn_standards_number 0
_exptl_absorpt_coefficient_mu 20.937
_exptl_absorpt_correction_T_max 1.000
_exptl_absorpt_correction_T_min 0.194778
_exptl_absorpt_correction_type multi-scan
_exptl_absorpt_process_details 'SADABS (Sheldrick, 2000)'
_exptl_crystal_colour 'metallic black'
_exptl_crystal_density_diffrn 5.237
_exptl_crystal_density_method 'not measured'
_exptl_crystal_description fragment
_exptl_crystal_F_000 3186
_exptl_crystal_size_max 0.18
_exptl_crystal_size_mid 0.12
_exptl_crystal_size_min 0.03
_refine_diff_density_max 0.894
_refine_diff_density_min -0.853
_refine_diff_density_rms 0.176
_refine_ls_extinction_coef 0.000068(7)
_refine_ls_extinction_expression Fc^*^=kFc[1+0.001xFc^2^\l^3^/sin(2\q)]^-1/4^
_refine_ls_extinction_method SHELXL
_refine_ls_goodness_of_fit_ref 1.334
_refine_ls_hydrogen_treatment constr
_refine_ls_matrix_type full
_refine_ls_number_parameters 35
_refine_ls_number_reflns 949
_refine_ls_number_restraints 0
_refine_ls_restrained_S_all 1.334
_refine_ls_R_factor_all 0.0342
_refine_ls_R_factor_gt 0.0295
_refine_ls_shift/su_max 0.000
_refine_ls_shift/su_mean 0.000
_refine_ls_structure_factor_coef Fsqd
_refine_ls_weighting_details 'calc w=1/[\s^2^(Fo^2^)+(0.0109P)^2^+28.6701P] where P=(Fo^2^+2Fc^2^)/3'
_refine_ls_weighting_scheme calc
_refine_ls_wR_factor_gt 0.0567
_refine_ls_wR_factor_ref 0.0577
_reflns_number_gt 880
_reflns_number_total 949
_reflns_threshold_expression >2sigma(I)
_cod_data_source_file ic800024n-file009.cif
_cod_data_source_block La7I12Co
_cod_depositor_comments
;
The following automatic conversions were performed:
'_symmetry_cell_setting' value 'Rhombohedral' changed to 'rhombohedral'
according to '/home/saulius/struct/CIF-dictionaries/cif_core.dic'
dictionary named 'cif_core.dic' version 2.4.1 from 2010-06-29.

Automatic conversion script
Id: cif_fix_enum 1527 2010-12-29 10:47:43Z saulius 
;
_cod_original_sg_symbol_H-M 'R -3'
_cod_database_code 4304927

loop_
_symmetry_equiv_pos_as_xyz
'x, y, z'
'-y, x-y, z'
'-x+y, -x, z'
'x+2/3, y+1/3, z+1/3'
'-y+2/3, x-y+1/3, z+1/3'
'-x+y+2/3, -x+1/3, z+1/3'
'x+1/3, y+2/3, z+2/3'
'-y+1/3, x-y+2/3, z+2/3'
'-x+y+1/3, -x+2/3, z+2/3'
'-x, -y, -z'
'y, -x+y, -z'
'x-y, x, -z'
'-x+2/3, -y+1/3, -z+1/3'
'y+2/3, -x+y+1/3, -z+1/3'
'x-y+2/3, x+1/3, -z+1/3'
'-x+1/3, -y+2/3, -z+2/3'
'y+1/3, -x+y+2/3, -z+2/3'
'x-y+1/3, x+2/3, -z+2/3'

loop_
_atom_site_label
_atom_site_type_symbol
_atom_site_fract_x
_atom_site_fract_y
_atom_site_fract_z
_atom_site_U_iso_or_equiv
_atom_site_adp_type
_atom_site_occupancy
_atom_site_symmetry_multiplicity
_atom_site_calc_flag
_atom_site_refinement_flags
_atom_site_disorder_assembly
_atom_site_disorder_group
La1 La 0.17305(3) 0.55085(3) 0.01635(4) 0.02039(15) Uani 1 1 d . . .
La2 La 0.0000 0.0000 0.02463(16) 0.0240(8) Uani 0.496(3) 3 d SP . .
I1 I 0.41210(3) 0.43179(3) 0.16401(4) 0.03367(17) Uani 1 1 d . . .
I2 I 0.47763(3) 0.19713(3) 0.17623(4) 0.02900(17) Uani 1 1 d . . .
Co Co 0.0000 0.0000 0.5000 0.0168(4) Uani 1 6 d S . .

loop_
_atom_site_aniso_label
_atom_site_aniso_U_11
_atom_site_aniso_U_22
_atom_site_aniso_U_33
_atom_site_aniso_U_23
_atom_site_aniso_U_13
_atom_site_aniso_U_12
La1 0.0209(2) 0.0206(2) 0.0209(2) 0.00196(15) 0.00194(15) 0.01134(17)
La2 0.0260(5) 0.0260(5) 0.020(2) 0.000 0.000 0.0130(3)
I1 0.0455(3) 0.0335(3) 0.0349(3) 0.0101(2) 0.0155(2) 0.0295(2)
I2 0.0334(3) 0.0305(3) 0.0255(3) 0.00534(18) 0.00818(18) 0.0178(2)
Co 0.0159(6) 0.0159(6) 0.0185(11) 0.000 0.000 0.0079(3)

loop_
_atom_type_symbol
_atom_type_description
_atom_type_scat_dispersion_real
_atom_type_scat_dispersion_imag
_atom_type_scat_source
Co Co 0.3494 0.9721 'International Tables Vol C Tables 4.2.6.8 and 6.1.1.4'
I I -0.4742 1.8119 'International Tables Vol C Tables 4.2.6.8 and 6.1.1.4'
La La -0.2871 2.4523 'International Tables Vol C Tables 4.2.6.8 and 6.1.1.4'

loop_
_geom_angle_atom_site_label_1
_geom_angle_atom_site_label_2
_geom_angle_atom_site_label_3
_geom_angle
_geom_angle_site_symmetry_1
_geom_angle_site_symmetry_3
_geom_angle_publ_flag
Co La1 I1 96.665(15) 7_554 3_565 ?
Co La1 I1 96.566(15) 7_554 14_455 ?
I1 La1 I1 88.923(11) 3_565 14_455 ?
Co La1 I2 97.960(15) 7_554 12 ?
I1 La1 I2 165.367(18) 3_565 12 ?
I1 La1 I2 88.964(17) 14_455 12 ?
Co La1 I2 97.796(15) 7_554 11_565 ?
I1 La1 I2 87.374(17) 3_565 11_565 ?
I1 La1 I2 165.491(19) 14_455 11_565 ?
I2 La1 I2 91.08(2) 12 11_565 ?
Co La1 I1 179.863(17) 7_554 12 ?
I1 La1 I1 83.214(16) 3_565 12 ?
I1 La1 I1 83.498(16) 14_455 12 ?
I2 La1 I1 82.161(15) 12 12 ?
I2 La1 I1 82.136(16) 11_565 12 ?
Co La1 La1 45.161(6) 7_554 3_565 ?
I1 La1 La1 94.347(15) 3_565 3_565 ?
I1 La1 La1 141.720(13) 14_455 3_565 ?
I2 La1 La1 96.270(11) 12 3_565 ?
I2 La1 La1 52.648(13) 11_565 3_565 ?
I1 La1 La1 134.773(14) 12 3_565 ?
Co La1 La1 45.160(6) 7_554 2_665 ?
I1 La1 La1 141.819(13) 3_565 2_665 ?
I1 La1 La1 95.425(15) 14_455 2_665 ?
I2 La1 La1 52.813(13) 12 2_665 ?
I2 La1 La1 96.152(12) 11_565 2_665 ?
I1 La1 La1 134.960(13) 12 2_665 ?
La1 La1 La1 60.0 3_565 2_665 ?
Co La1 La1 44.838(6) 7_554 15 ?
I1 La1 La1 95.065(18) 3_565 15 ?
I1 La1 La1 51.733(13) 14_455 15 ?
I2 La1 La1 94.976(14) 12 15 ?
I2 La1 La1 142.618(13) 11_565 15 ?
I1 La1 La1 135.228(14) 12 15 ?
La1 La1 La1 90.0 3_565 15 ?
La1 La1 La1 60.185(7) 2_665 15 ?
Co La1 La1 44.841(6) 7_554 14_455 ?
I1 La1 La1 51.829(13) 3_565 14_455 ?
I1 La1 La1 93.854(18) 14_455 14_455 ?
I2 La1 La1 142.786(12) 12 14_455 ?
I2 La1 La1 94.861(15) 11_565 14_455 ?
I1 La1 La1 135.039(13) 12 14_455 ?
La1 La1 La1 60.187(7) 3_565 14_455 ?
La1 La1 La1 90.0 2_665 14_455 ?
La1 La1 La1 59.628(14) 15 14_455 ?
Co La1 La2 92.527(19) 7_554 7_554 ?
I1 La1 La2 133.512(15) 3_565 7_554 ?
I1 La1 La2 135.117(14) 14_455 7_554 ?
I2 La1 La2 46.202(11) 12 7_554 ?
I2 La1 La2 46.187(11) 11_565 7_554 ?
I1 La1 La2 87.511(19) 12 7_554 ?
La1 La1 La2 61.887(12) 3_565 7_554 ?
La1 La1 La2 61.887(12) 2_665 7_554 ?
La1 La1 La2 122.058(15) 15 7_554 ?
La1 La1 La2 122.059(15) 14_455 7_554 ?
La2 La2 I2 118.06(3) 10 13 ?
La2 La2 I2 118.06(3) 10 15_445 ?
I2 La2 I2 99.67(4) 13 15_445 ?
La2 La2 I2 118.06(3) 10 14_455 ?
I2 La2 I2 99.67(4) 13 14_455 ?
I2 La2 I2 99.67(4) 15_445 14_455 ?
La2 La2 I2 53.82(3) 10 7_444 ?
I2 La2 I2 171.88(5) 13 7_444 ?
I2 La2 I2 85.504(14) 15_445 7_444 ?
I2 La2 I2 85.505(14) 14_455 7_444 ?
La2 La2 I2 53.82(3) 10 9_554 ?
I2 La2 I2 85.504(14) 13 9_554 ?
I2 La2 I2 171.88(5) 15_445 9_554 ?
I2 La2 I2 85.504(14) 14_455 9_554 ?
I2 La2 I2 88.70(4) 7_444 9_554 ?
La2 La2 I2 53.82(3) 10 8_544 ?
I2 La2 I2 85.505(14) 13 8_544 ?
I2 La2 I2 85.504(14) 15_445 8_544 ?
I2 La2 I2 171.88(5) 14_455 8_544 ?
I2 La2 I2 88.70(4) 7_444 8_544 ?
I2 La2 I2 88.70(4) 9_554 8_544 ?
La2 La2 La1 147.037(15) 10 5 ?
I2 La2 La1 50.53(2) 13 5 ?
I2 La2 La1 50.66(2) 15_445 5 ?
I2 La2 La1 94.90(4) 14_455 5 ?
I2 La2 La1 135.70(2) 7_444 5 ?
I2 La2 La1 135.56(2) 9_554 5 ?
I2 La2 La1 93.219(17) 8_544 5 ?
La2 La2 La1 147.036(15) 10 4_445 ?
I2 La2 La1 94.90(4) 13 4_445 ?
I2 La2 La1 50.53(2) 15_445 4_445 ?
I2 La2 La1 50.66(2) 14_455 4_445 ?
I2 La2 La1 93.218(17) 7_444 4_445 ?
I2 La2 La1 135.70(2) 9_554 4_445 ?
I2 La2 La1 135.57(2) 8_544 4_445 ?
La1 La2 La1 56.23(2) 5 4_445 ?
La2 La2 La1 147.036(14) 10 6_455 ?
I2 La2 La1 50.66(2) 13 6_455 ?
I2 La2 La1 94.90(4) 15_445 6_455 ?
I2 La2 La1 50.53(2) 14_455 6_455 ?
I2 La2 La1 135.56(2) 7_444 6_455 ?
I2 La2 La1 93.217(17) 9_554 6_455 ?
I2 La2 La1 135.71(2) 8_544 6_455 ?
La1 La2 La1 56.23(2) 5 6_455 ?
La1 La2 La1 56.23(2) 4_445 6_455 ?
La1 I1 La1 76.438(19) 2_665 15 ?
La1 I1 La1 96.785(16) 2_665 11 ?
La1 I1 La1 173.191(18) 15 11 ?
La2 I2 La1 83.27(3) 13 11 ?
La2 I2 La1 83.15(3) 13 12_655 ?
La1 I2 La1 74.540(18) 11 12_655 ?
La2 I2 La2 8.12(5) 13 4 ?
La1 I2 La2 89.72(2) 11 4 ?
La1 I2 La2 89.60(2) 12_655 4 ?
La1 Co La1 180.000(14) 5 17_445 ?
La1 Co La1 89.679(12) 5 4_445 ?
La1 Co La1 90.322(12) 17_445 4_445 ?
La1 Co La1 90.322(12) 5 16 ?
La1 Co La1 89.678(12) 17_445 16 ?
La1 Co La1 180.000(1) 4_445 16 ?
La1 Co La1 89.678(12) 5 6_455 ?
La1 Co La1 90.322(12) 17_445 6_455 ?
La1 Co La1 89.677(13) 4_445 6_455 ?
La1 Co La1 90.324(13) 16 6_455 ?
La1 Co La1 90.322(12) 5 18_545 ?
La1 Co La1 89.678(12) 17_445 18_545 ?
La1 Co La1 90.324(13) 4_445 18_545 ?
La1 Co La1 89.676(13) 16 18_545 ?
La1 Co La1 180.000(1) 6_455 18_545 ?

loop_
_geom_bond_atom_site_label_1
_geom_bond_atom_site_label_2
_geom_bond_distance
_geom_bond_site_symmetry_2
_geom_bond_publ_flag
La1 Co 2.8234(5) 7_554 ?
La1 I1 3.2340(6) 3_565 ?
La1 I1 3.2383(6) 14_455 ?
La1 I2 3.2840(6) 12 ?
La1 I2 3.2912(6) 11_565 ?
La1 I1 3.3909(6) 12 ?
La1 La1 3.9817(7) 3_565 ?
La1 La1 3.9817(7) 2_665 ?
La1 La1 4.0042(8) 15 ?
La1 La1 4.0042(8) 14_455 ?
La1 La2 4.2250(16) 7_554 ?
La2 La2 0.537(4) 10 ?
La2 I2 3.0707(10) 13 ?
La2 I2 3.0707(10) 15_445 ?
La2 I2 3.0706(10) 14_455 ?
La2 I2 3.3570(11) 7_444 ?
La2 I2 3.3570(11) 9_554 ?
La2 I2 3.3570(11) 8_544 ?
La2 La1 4.2249(16) 5 ?
La2 La1 4.2249(16) 4_445 ?
La2 La1 4.2250(16) 6_455 ?
I1 La1 3.2339(6) 2_665 ?
I1 La1 3.2384(6) 15 ?
I1 La1 3.3908(6) 11 ?
I2 La2 3.0706(10) 13 ?
I2 La1 3.2840(6) 11 ?
I2 La1 3.2911(6) 12_655 ?
I2 La2 3.3570(11) 4 ?
Co La1 2.8234(4) 5 ?
Co La1 2.8234(5) 17_445 ?
Co La1 2.8234(4) 4_445 ?
Co La1 2.8234(5) 16 ?
Co La1 2.8234(5) 6_455 ?
Co La1 2.8235(5) 18_545 ?
